data_4111008
loop_
_publ_author_name
'Suzanne C. Bart'
'Krzysztof Ch\/lopek'
'Eckhard Bill'
'Marco W. Bouwkamp'
'Emil Lobkovsky'
'Frank Neese'
'Karl Wieghardt'
'Paul J. Chirik'

_publ_section_title
;
 Electronic Structure of Bis(imino)pyridine Iron Dichloride, Monochloride,
 and Neutral Ligand Complexes: A Combined Structural, Spectroscopic, and
 Computational Study
;
_journal_name_full 'Journal of the American Chemical Society'
_journal_page_first 13901
_journal_page_last 13912
_journal_paper_doi 10.1021/ja064557b
_journal_volume 128
_journal_year 2006
_chemical_formula_sum 'C40 H53 Fe N5'
_chemical_formula_weight 659.72
_chemical_name_systematic
; 
 ? 
;
_space_group_IT_number 14
_symmetry_cell_setting monoclinic
_symmetry_space_group_name_Hall '-P 2yn'
_symmetry_space_group_name_H-M 'P 1 21/n 1'
_atom_sites_solution_hydrogens geom
_atom_sites_solution_primary direct
_atom_sites_solution_secondary difmap
_audit_creation_method SHELXL-97
_cell_angle_alpha 90.00
_cell_angle_beta 94.791(3)
_cell_angle_gamma 90.00
_cell_formula_units_Z 4
_cell_length_a 11.7778(9)
_cell_length_b 17.6175(14)
_cell_length_c 17.5886(14)
_cell_measurement_reflns_used 1403
_cell_measurement_temperature 173(2)
_cell_measurement_theta_max 18.66
_cell_measurement_theta_min 2.46
_cell_volume 3636.8(5)
_computing_cell_refinement 'Bruker SAINT+'
_computing_data_collection 'Bruker APEX2'
_computing_data_reduction 'Bruker SAINT+'
_computing_molecular_graphics 'Bruker SHELXTL'
_computing_publication_material 'Bruker SHELXTL'
_computing_structure_refinement 'SHELXL-97 (Sheldrick, 1997)'
_computing_structure_solution 'SHELXS-97 (Sheldrick, 1990)'
_diffrn_ambient_temperature 173(2)
_diffrn_measured_fraction_theta_full 1.000
_diffrn_measured_fraction_theta_max 1.000
_diffrn_measurement_device_type 'Bruker X8 APEX II diffractometer'
_diffrn_measurement_method 'phi and omega scans'
_diffrn_radiation_monochromator graphite
_diffrn_radiation_source 'fine-focus sealed tube'
_diffrn_radiation_type MoK\a
_diffrn_radiation_wavelength 0.71073
_diffrn_reflns_av_R_equivalents 0.0829
_diffrn_reflns_av_sigmaI/netI 0.0705
_diffrn_reflns_limit_h_max 11
_diffrn_reflns_limit_h_min -11
_diffrn_reflns_limit_k_max 17
_diffrn_reflns_limit_k_min -17
_diffrn_reflns_limit_l_max 17
_diffrn_reflns_limit_l_min -17
_diffrn_reflns_number 17295
_diffrn_reflns_theta_full 20.81
_diffrn_reflns_theta_max 20.81
_diffrn_reflns_theta_min 1.64
_exptl_absorpt_coefficient_mu 0.449
_exptl_absorpt_correction_type none
_exptl_crystal_colour orange
_exptl_crystal_density_diffrn 1.205
_exptl_crystal_density_meas 0
_exptl_crystal_description plate
_exptl_crystal_F_000 1416
_exptl_crystal_size_max 0.30
_exptl_crystal_size_mid 0.10
_exptl_crystal_size_min 0.025
_refine_diff_density_max 0.254
_refine_diff_density_min -0.255
_refine_diff_density_rms 0.050
_refine_ls_extinction_method none
_refine_ls_goodness_of_fit_ref 1.013
_refine_ls_hydrogen_treatment mixed
_refine_ls_matrix_type full
_refine_ls_number_parameters 417
_refine_ls_number_reflns 3808
_refine_ls_number_restraints 0
_refine_ls_restrained_S_all 1.013
_refine_ls_R_factor_all 0.0783
_refine_ls_R_factor_gt 0.0408
_refine_ls_shift/su_max 0.000
_refine_ls_shift/su_mean 0.000
_refine_ls_structure_factor_coef Fsqd
_refine_ls_weighting_details 'calc w=1/[\s^2^(Fo^2^)+(0.0455P)^2^+1.0617P] where P=(Fo^2^+2Fc^2^)/3'
_refine_ls_weighting_scheme calc
_refine_ls_wR_factor_gt 0.0866
_refine_ls_wR_factor_ref 0.0986
_reflns_number_gt 2640
_reflns_number_total 3808
_reflns_threshold_expression >2sigma(I)
_cod_data_source_file ja064557bsi20060627_062811.cif
_cod_data_source_block scb33
_cod_database_code 4111008

loop_
_symmetry_equiv_pos_as_xyz
'x, y, z'
'-x+1/2, y+1/2, -z+1/2'
'-x, -y, -z'
'x-1/2, -y-1/2, z-1/2'

loop_
_atom_site_label
_atom_site_type_symbol
_atom_site_fract_x
_atom_site_fract_y
_atom_site_fract_z
_atom_site_U_iso_or_equiv
_atom_site_adp_type
_atom_site_occupancy
_atom_site_symmetry_multiplicity
_atom_site_calc_flag
_atom_site_refinement_flags
Fe1 Fe 0.03296(5) 0.35194(3) 0.68466(3) 0.0206(2) Uani 1 1 d .
N1 N 0.1310(3) 0.34330(17) 0.60164(17) 0.0203(8) Uani 1 1 d .
N2 N -0.0566(3) 0.29065(16) 0.62136(18) 0.0188(8) Uani 1 1 d .
N3 N -0.0880(3) 0.33428(16) 0.74820(18) 0.0199(8) Uani 1 1 d .
N4 N 0.1267(3) 0.42502(17) 0.74798(19) 0.0234(9) Uani 1 1 d .
N5 N 0.3795(3) 0.5647(2) 0.8559(2) 0.0453(11) Uani 1 1 d .
C1 C 0.1562(4) 0.2724(2) 0.4790(2) 0.0396(12) Uani 1 1 d .
H1A H 0.2300 0.2984 0.4824 0.059 Uiso 1 1 calc R
H1B H 0.1131 0.2858 0.4308 0.059 Uiso 1 1 calc R
H1C H 0.1683 0.2174 0.4811 0.059 Uiso 1 1 calc R
C2 C 0.0907(4) 0.2965(2) 0.5443(2) 0.0232(11) Uani 1 1 d .
C3 C -0.0187(4) 0.2674(2) 0.5525(2) 0.0216(10) Uani 1 1 d .
C4 C -0.0872(4) 0.2206(2) 0.5038(2) 0.0278(11) Uani 1 1 d .
H4A H -0.0619 0.2045 0.4565 0.033 Uiso 1 1 calc R
C5 C -0.1927(4) 0.1981(2) 0.5252(2) 0.0302(11) Uani 1 1 d .
H5A H -0.2399 0.1667 0.4920 0.036 Uiso 1 1 calc R
C6 C -0.2303(4) 0.2206(2) 0.5944(2) 0.0296(11) Uani 1 1 d .
H6A H -0.3029 0.2048 0.6084 0.036 Uiso 1 1 calc R
C7 C -0.1614(4) 0.2662(2) 0.6428(2) 0.0217(10) Uani 1 1 d .
C8 C -0.1762(3) 0.2925(2) 0.7173(2) 0.0232(11) Uani 1 1 d .
C9 C -0.2797(3) 0.2740(2) 0.7574(2) 0.0374(12) Uani 1 1 d .
H9A H -0.2735 0.2976 0.8080 0.056 Uiso 1 1 calc R
H9B H -0.2859 0.2188 0.7628 0.056 Uiso 1 1 calc R
H9C H -0.3476 0.2933 0.7276 0.056 Uiso 1 1 calc R
C10 C 0.1663(4) 0.4158(2) 0.8211(3) 0.0308(12) Uani 1 1 d .
H10A H 0.1358 0.3751 0.8485 0.037 Uiso 1 1 calc R
C11 C 0.2470(4) 0.4604(2) 0.8593(3) 0.0369(12) Uani 1 1 d .
H11A H 0.2706 0.4500 0.9112 0.044 Uiso 1 1 calc R
C12 C 0.2950(4) 0.5212(2) 0.8223(3) 0.0320(12) Uani 1 1 d .
C13 C 0.2485(4) 0.5350(2) 0.7469(2) 0.0259(11) Uani 1 1 d .
H13A H 0.2734 0.5773 0.7192 0.031 Uiso 1 1 calc R
C14 C 0.1685(4) 0.4875(2) 0.7145(2) 0.0255(11) Uani 1 1 d .
H14A H 0.1387 0.4987 0.6638 0.031 Uiso 1 1 calc R
C15 C 0.4238(5) 0.5494(3) 0.9326(3) 0.088(2) Uani 1 1 d .
H15A H 0.3623 0.5530 0.9666 0.132 Uiso 1 1 calc R
H15B H 0.4833 0.5865 0.9482 0.132 Uiso 1 1 calc R
H15C H 0.4563 0.4981 0.9355 0.132 Uiso 1 1 calc R
C16 C 0.4380(4) 0.6203(2) 0.8123(3) 0.0472(14) Uani 1 1 d .
H16A H 0.4599 0.5970 0.7652 0.071 Uiso 1 1 calc R
H16B H 0.5064 0.6382 0.8427 0.071 Uiso 1 1 calc R
H16C H 0.3871 0.6634 0.7998 0.071 Uiso 1 1 calc R
C17 C 0.2428(4) 0.3761(2) 0.5995(2) 0.0222(11) Uani 1 1 d .
C18 C 0.3333(3) 0.3453(2) 0.6465(2) 0.0246(10) Uani 1 1 d .
C19 C 0.4401(4) 0.3791(3) 0.6465(2) 0.0343(12) Uani 1 1 d .
H19A H 0.5024 0.3583 0.6775 0.041 Uiso 1 1 calc R
C20 C 0.4574(4) 0.4420(3) 0.6024(3) 0.0340(12) Uani 1 1 d .
H20A H 0.5309 0.4645 0.6033 0.041 Uiso 1 1 calc R
C21 C 0.3682(4) 0.4721(2) 0.5573(2) 0.0297(11) Uani 1 1 d .
H21A H 0.3813 0.5150 0.5266 0.036 Uiso 1 1 calc R
C22 C 0.2590(4) 0.4418(2) 0.5552(2) 0.0239(11) Uani 1 1 d .
C23 C 0.3186(4) 0.2753(2) 0.6948(2) 0.0286(11) Uani 1 1 d .
H23A H 0.2358 0.2706 0.7025 0.034 Uiso 1 1 calc R
C24 C 0.3840(4) 0.2778(3) 0.7737(2) 0.0416(13) Uani 1 1 d .
H24A H 0.3589 0.3218 0.8020 0.062 Uiso 1 1 calc R
H24B H 0.4658 0.2821 0.7679 0.062 Uiso 1 1 calc R
H24C H 0.3692 0.2312 0.8016 0.062 Uiso 1 1 calc R
C25 C 0.3527(4) 0.2051(2) 0.6520(3) 0.0509(14) Uani 1 1 d .
H25A H 0.3424 0.1599 0.6833 0.076 Uiso 1 1 calc R
H25B H 0.4328 0.2092 0.6414 0.076 Uiso 1 1 calc R
H25C H 0.3049 0.2009 0.6039 0.076 Uiso 1 1 calc R
C26 C 0.1619(4) 0.4812(2) 0.5083(2) 0.0298(11) Uani 1 1 d .
H26A H 0.0888 0.4605 0.5249 0.036 Uiso 1 1 calc R
C27 C 0.1623(5) 0.4672(3) 0.4233(3) 0.0579(15) Uani 1 1 d .
H27A H 0.1641 0.4125 0.4136 0.087 Uiso 1 1 calc R
H27B H 0.2296 0.4912 0.4045 0.087 Uiso 1 1 calc R
H27C H 0.0933 0.4891 0.3969 0.087 Uiso 1 1 calc R
C28 C 0.1615(4) 0.5677(2) 0.5213(3) 0.0424(13) Uani 1 1 d .
H28A H 0.1605 0.5783 0.5759 0.064 Uiso 1 1 calc R
H28B H 0.0937 0.5899 0.4937 0.064 Uiso 1 1 calc R
H28C H 0.2301 0.5900 0.5025 0.064 Uiso 1 1 calc R
C29 C -0.0871(3) 0.3540(2) 0.8278(2) 0.0216(10) Uani 1 1 d .
C30 C -0.0490(3) 0.3006(2) 0.8827(2) 0.0230(10) Uani 1 1 d .
C31 C -0.0429(4) 0.3215(2) 0.9592(2) 0.0325(12) Uani 1 1 d .
H31A H -0.0171 0.2858 0.9972 0.039 Uiso 1 1 calc R
C32 C -0.0741(4) 0.3942(3) 0.9808(3) 0.0412(13) Uani 1 1 d .
H32A H -0.0699 0.4079 1.0332 0.049 Uiso 1 1 calc R
C33 C -0.1111(4) 0.4457(2) 0.9255(3) 0.0390(13) Uani 1 1 d .
H33A H -0.1316 0.4954 0.9405 0.047 Uiso 1 1 calc R
C34 C -0.1192(4) 0.4274(2) 0.8485(2) 0.0275(11) Uani 1 1 d .
C35 C -0.0112(3) 0.2211(2) 0.8615(2) 0.0266(11) Uani 1 1 d .
H35A H -0.0235 0.2166 0.8047 0.032 Uiso 1 1 calc R
C36 C -0.0797(4) 0.1586(2) 0.8950(3) 0.0584(15) Uani 1 1 d .
H36A H -0.0522 0.1092 0.8788 0.088 Uiso 1 1 calc R
H36B H -0.1603 0.1644 0.8770 0.088 Uiso 1 1 calc R
H36C H -0.0711 0.1619 0.9508 0.088 Uiso 1 1 calc R
C37 C 0.1137(4) 0.2083(3) 0.8829(3) 0.0570(15) Uani 1 1 d .
H37A H 0.1581 0.2477 0.8595 0.086 Uiso 1 1 calc R
H37B H 0.1358 0.1583 0.8646 0.086 Uiso 1 1 calc R
H37C H 0.1287 0.2105 0.9385 0.086 Uiso 1 1 calc R
C38 C -0.1616(4) 0.4852(2) 0.7891(3) 0.0421(13) Uani 1 1 d .
H38A H -0.1512 0.4633 0.7377 0.050 Uiso 1 1 calc R
C39 C -0.2877(4) 0.5019(3) 0.7927(3) 0.0708(17) Uani 1 1 d .
H39A H -0.3310 0.4545 0.7875 0.106 Uiso 1 1 calc R
H39B H -0.3136 0.5365 0.7511 0.106 Uiso 1 1 calc R
H39C H -0.2998 0.5257 0.8418 0.106 Uiso 1 1 calc R
C40 C -0.0926(4) 0.5594(2) 0.7970(3) 0.0547(15) Uani 1 1 d .
H40A H -0.0115 0.5481 0.7946 0.082 Uiso 1 1 calc R
H40B H -0.1041 0.5833 0.8461 0.082 Uiso 1 1 calc R
H40C H -0.1182 0.5940 0.7555 0.082 Uiso 1 1 calc R

loop_
_atom_site_aniso_label
_atom_site_aniso_U_11
_atom_site_aniso_U_22
_atom_site_aniso_U_33
_atom_site_aniso_U_23
_atom_site_aniso_U_13
_atom_site_aniso_U_12
Fe1 0.0233(4) 0.0212(3) 0.0180(4) -0.0004(3) 0.0058(3) -0.0032(3)
N1 0.025(2) 0.0190(19) 0.018(2) 0.0008(18) 0.0089(17) -0.0039(18)
N2 0.021(2) 0.0158(19) 0.019(2) 0.0017(16) -0.0007(17) 0.0013(16)
N3 0.023(2) 0.0166(19) 0.022(2) 0.0014(16) 0.0078(17) 0.0000(17)
N4 0.027(2) 0.023(2) 0.021(2) -0.0001(18) 0.0068(19) -0.0038(18)
N5 0.053(3) 0.035(2) 0.045(3) 0.005(2) -0.015(2) -0.020(2)
C1 0.047(3) 0.045(3) 0.030(3) -0.005(2) 0.015(3) 0.000(2)
C2 0.031(3) 0.021(2) 0.018(3) 0.001(2) 0.005(2) 0.000(2)
C3 0.029(3) 0.015(2) 0.021(3) -0.002(2) 0.002(2) 0.002(2)
C4 0.033(3) 0.027(3) 0.023(3) -0.002(2) 0.003(2) 0.000(2)
C5 0.033(3) 0.025(3) 0.031(3) -0.004(2) -0.008(2) -0.005(2)
C6 0.024(3) 0.028(3) 0.037(3) -0.001(2) 0.000(3) -0.008(2)
C7 0.021(3) 0.020(2) 0.024(3) 0.003(2) 0.002(2) 0.003(2)
C8 0.016(3) 0.022(2) 0.032(3) 0.001(2) 0.005(2) -0.001(2)
C9 0.023(3) 0.046(3) 0.044(3) 0.000(2) 0.006(2) -0.001(2)
C10 0.034(3) 0.032(3) 0.027(3) 0.006(2) 0.001(2) -0.011(2)
C11 0.044(3) 0.034(3) 0.031(3) 0.009(3) -0.009(3) -0.010(3)
C12 0.033(3) 0.026(3) 0.037(3) -0.002(3) 0.001(3) -0.004(2)
C13 0.030(3) 0.021(3) 0.027(3) -0.002(2) 0.007(2) -0.010(2)
C14 0.032(3) 0.027(3) 0.019(2) -0.001(2) 0.013(2) 0.000(2)
C15 0.109(5) 0.069(4) 0.076(5) 0.023(4) -0.059(4) -0.048(4)
C16 0.043(3) 0.030(3) 0.067(4) -0.005(3) 0.001(3) -0.016(2)
C17 0.024(3) 0.022(3) 0.022(3) 0.001(2) 0.010(2) -0.003(2)
C18 0.023(3) 0.027(3) 0.025(3) 0.002(2) 0.006(2) -0.002(2)
C19 0.023(3) 0.044(3) 0.036(3) 0.009(3) 0.001(2) 0.004(2)
C20 0.019(3) 0.040(3) 0.043(3) 0.008(3) 0.004(3) -0.009(2)
C21 0.037(3) 0.029(3) 0.024(3) 0.004(2) 0.008(2) -0.003(3)
C22 0.026(3) 0.028(3) 0.018(2) 0.001(2) 0.005(2) 0.001(2)
C23 0.023(3) 0.027(3) 0.036(3) 0.009(2) 0.008(2) 0.002(2)
C24 0.035(3) 0.054(3) 0.036(3) 0.013(3) 0.007(3) 0.004(3)
C25 0.075(4) 0.031(3) 0.050(3) 0.011(3) 0.023(3) 0.003(3)
C26 0.029(3) 0.034(3) 0.027(3) 0.008(2) 0.005(2) -0.005(2)
C27 0.081(4) 0.061(4) 0.030(3) 0.006(3) -0.002(3) 0.016(3)
C28 0.048(3) 0.030(3) 0.049(3) 0.015(2) 0.006(3) 0.003(2)
C29 0.019(2) 0.027(3) 0.020(3) -0.004(2) 0.007(2) -0.001(2)
C30 0.023(3) 0.026(3) 0.021(3) 0.001(2) 0.006(2) -0.003(2)
C31 0.046(3) 0.032(3) 0.020(3) 0.007(2) 0.007(2) -0.002(2)
C32 0.065(4) 0.039(3) 0.021(3) -0.004(3) 0.014(3) -0.001(3)
C33 0.059(4) 0.026(3) 0.033(3) -0.005(3) 0.015(3) -0.002(3)
C34 0.034(3) 0.023(3) 0.027(3) -0.001(2) 0.008(2) -0.001(2)
C35 0.034(3) 0.025(3) 0.022(2) 0.004(2) 0.009(2) 0.005(2)
C36 0.059(4) 0.033(3) 0.088(4) -0.002(3) 0.035(3) 0.001(3)
C37 0.040(4) 0.043(3) 0.088(4) -0.013(3) 0.008(3) 0.009(3)
C38 0.066(4) 0.029(3) 0.033(3) 0.001(2) 0.010(3) 0.013(3)
C39 0.060(4) 0.061(4) 0.090(5) 0.009(3) -0.005(3) 0.010(3)
C40 0.084(4) 0.027(3) 0.055(4) 0.007(3) 0.025(3) 0.012(3)

loop_
_atom_type_symbol
_atom_type_description
_atom_type_scat_dispersion_real
_atom_type_scat_dispersion_imag
_atom_type_scat_source
C C 0.0033 0.0016 'International Tables Vol C Tables 4.2.6.8 and 6.1.1.4'
H H 0.0000 0.0000 'International Tables Vol C Tables 4.2.6.8 and 6.1.1.4'
N N 0.0061 0.0033 'International Tables Vol C Tables 4.2.6.8 and 6.1.1.4'
Fe Fe 0.3463 0.8444 'International Tables Vol C Tables 4.2.6.8 and 6.1.1.4'

loop_
_geom_angle_atom_site_label_1
_geom_angle_atom_site_label_2
_geom_angle_atom_site_label_3
_geom_angle
N2 Fe1 N3 80.74(14)
N2 Fe1 N1 81.05(14)
N3 Fe1 N1 161.38(14)
N2 Fe1 N4 175.58(14)
N3 Fe1 N4 100.68(14)
N1 Fe1 N4 97.77(14)
C2 N1 C17 119.2(3)
C2 N1 Fe1 114.4(2)
C17 N1 Fe1 126.2(3)
C3 N2 C7 120.2(3)
C3 N2 Fe1 119.8(3)
C7 N2 Fe1 120.0(3)
C8 N3 C29 117.8(3)
C8 N3 Fe1 116.1(3)
C29 N3 Fe1 125.8(3)
C10 N4 C14 113.9(3)
C10 N4 Fe1 126.4(3)
C14 N4 Fe1 119.2(3)
C12 N5 C15 120.2(4)
C12 N5 C16 121.0(4)
C15 N5 C16 118.2(4)
N1 C2 C3 114.3(3)
N1 C2 C1 124.8(4)
C3 C2 C1 120.8(4)
N2 C3 C4 119.9(4)
N2 C3 C2 110.3(4)
C4 C3 C2 129.8(4)
C5 C4 C3 119.2(4)
C4 C5 C6 121.0(4)
C7 C6 C5 119.4(4)
C6 C7 N2 120.2(4)
C6 C7 C8 130.5(4)
N2 C7 C8 109.3(4)
N3 C8 C7 113.7(4)
N3 C8 C9 124.0(4)
C7 C8 C9 122.3(4)
N4 C10 C11 125.0(4)
C10 C11 C12 120.3(4)
N5 C12 C11 122.8(4)
N5 C12 C13 121.8(4)
C11 C12 C13 115.4(4)
C14 C13 C12 119.4(4)
C13 C14 N4 125.7(4)
C18 C17 C22 120.6(4)
C18 C17 N1 118.7(3)
C22 C17 N1 120.5(4)
C19 C18 C17 118.5(4)
C19 C18 C23 119.5(4)
C17 C18 C23 121.9(4)
C20 C19 C18 121.3(4)
C21 C20 C19 119.7(4)
C20 C21 C22 122.0(4)
C21 C22 C17 117.8(4)
C21 C22 C26 119.4(4)
C17 C22 C26 122.8(4)
C18 C23 C25 109.8(3)
C18 C23 C24 114.3(3)
C25 C23 C24 109.8(4)
C27 C26 C22 113.4(4)
C27 C26 C28 107.8(3)
C22 C26 C28 112.5(4)
C30 C29 C34 121.3(4)
C30 C29 N3 119.0(3)
C34 C29 N3 119.6(4)
C31 C30 C29 118.6(4)
C31 C30 C35 119.1(4)
C29 C30 C35 122.2(4)
C32 C31 C30 120.9(4)
C33 C32 C31 119.3(4)
C32 C33 C34 121.9(4)
C33 C34 C29 118.0(4)
C33 C34 C38 120.6(4)
C29 C34 C38 121.4(4)
C37 C35 C36 109.7(4)
C37 C35 C30 112.1(3)
C36 C35 C30 113.3(3)
C34 C38 C39 111.7(4)
C34 C38 C40 111.6(4)
C39 C38 C40 110.0(4)

loop_
_geom_bond_atom_site_label_1
_geom_bond_atom_site_label_2
_geom_bond_distance
Fe1 N2 1.822(3)
Fe1 N3 1.908(3)
Fe1 N1 1.942(3)
Fe1 N4 1.978(3)
N1 C2 1.358(5)
N1 C17 1.441(5)
N2 C3 1.387(5)
N2 C7 1.389(5)
N3 C8 1.350(5)
N3 C29 1.441(5)
N4 C10 1.341(5)
N4 C14 1.360(5)
N5 C12 1.353(5)
N5 C15 1.430(6)
N5 C16 1.453(5)
C1 C2 1.497(5)
C2 C3 1.405(5)
C3 C4 1.396(5)
C4 C5 1.385(5)
C5 C6 1.388(6)
C6 C7 1.383(5)
C7 C8 1.414(5)
C8 C9 1.495(5)
C10 C11 1.366(6)
C11 C12 1.398(6)
C12 C13 1.413(6)
C13 C14 1.351(5)
C17 C18 1.402(5)
C17 C22 1.417(5)
C18 C19 1.392(6)
C18 C23 1.516(5)
C19 C20 1.379(6)
C20 C21 1.369(6)
C21 C22 1.390(6)
C22 C26 1.520(6)
C23 C25 1.518(6)
C23 C24 1.531(6)
C26 C27 1.516(6)
C26 C28 1.542(6)
C29 C30 1.396(5)
C29 C34 1.403(5)
C30 C31 1.391(5)
C30 C35 1.527(5)
C31 C32 1.393(6)
C32 C33 1.375(6)
C33 C34 1.389(6)
C34 C38 1.512(6)
C35 C37 1.505(6)
C35 C36 1.512(6)
C38 C39 1.521(6)
C38 C40 1.539(6)
